data_4338469
loop_
_publ_author_name
'Hilbert, Jessica'
'N\"ather, Christian'
'Bensch, Wolfgang'

_publ_section_title
;
 Influence of the Synthesis Parameters onto Nucleation and Crystallization
 of Five New Tin-Sulfur Containing Compounds.
;
_journal_issue 11
_journal_name_full 'Inorganic chemistry'
_journal_page_first 5619
_journal_page_last 5630
_journal_paper_doi 10.1021/ic500369m
_journal_volume 53
_journal_year 2014
_chemical_formula_moiety 'Mn2C48H32N8, Sn2S6'
_chemical_formula_sum 'C48 H32 Mn2 N8 S6 Sn2'
_chemical_formula_weight 1260.44
_chemical_name_common '[Mn(phen)2]2Sn2S6'
_chemical_name_systematic
; 
 [Mn(C12H8N2)2]2Sn2S6 
;
_space_group_IT_number 15
_symmetry_cell_setting monoclinic
_symmetry_Int_Tables_number 15
_symmetry_space_group_name_Hall '-C 2yc'
_symmetry_space_group_name_H-M 'C 1 2/c 1'
_atom_sites_solution_hydrogens geom
_atom_sites_solution_primary direct
_atom_sites_solution_secondary difmap
_audit_creation_method SHELXL-97
_cell_angle_alpha 90.00
_cell_angle_beta 98.164(2)
_cell_angle_gamma 90.00
_cell_formula_units_Z 4
_cell_length_a 25.6736(7)
_cell_length_b 11.1006(4)
_cell_length_c 18.0647(5)
_cell_measurement_reflns_used 5496
_cell_measurement_temperature 293(2)
_cell_measurement_theta_max 27.00
_cell_measurement_theta_min 2.00
_cell_volume 5096.1(3)
_computing_cell_refinement 'STOE-IPDS Program Package'
_computing_data_collection 'STOE-IPDS Program Package'
_computing_data_reduction 'STOE-IPDS Program Package'
_computing_molecular_graphics 'Bruker SHELXTL'
_computing_publication_material 'Bruker SHELXTL'
_computing_structure_refinement 'SHELXL-97 (Sheldrick, 1997)'
_computing_structure_solution 'SHELXS-97 (Sheldrick, 1990)'
_diffrn_ambient_temperature 293(2)
_diffrn_measured_fraction_theta_full 0.988
_diffrn_measured_fraction_theta_max 0.988
_diffrn_measurement_device_type 'Stoe Imaging Plate Diffraction System'
_diffrn_measurement_method '\f scans'
_diffrn_radiation_monochromator graphite
_diffrn_radiation_source 'fine-focus sealed tube'
_diffrn_radiation_type MoK\a
_diffrn_radiation_wavelength 0.71073
_diffrn_reflns_av_R_equivalents 0.0241
_diffrn_reflns_av_sigmaI/netI 0.0163
_diffrn_reflns_limit_h_max 32
_diffrn_reflns_limit_h_min -32
_diffrn_reflns_limit_k_max 14
_diffrn_reflns_limit_k_min -14
_diffrn_reflns_limit_l_max 23
_diffrn_reflns_limit_l_min -17
_diffrn_reflns_number 22159
_diffrn_reflns_theta_full 27.00
_diffrn_reflns_theta_max 27.00
_diffrn_reflns_theta_min 2.00
_diffrn_standards_decay_% none
_diffrn_standards_interval_count 0
_diffrn_standards_interval_time 0
_diffrn_standards_number 0
_exptl_absorpt_coefficient_mu 1.741
_exptl_absorpt_correction_T_max 0.8184
_exptl_absorpt_correction_T_min 0.6934
_exptl_absorpt_correction_type numerical
_exptl_absorpt_process_details 'X-Shape (STOE & CIE, 1998)'
_exptl_crystal_colour red
_exptl_crystal_density_diffrn 1.643
_exptl_crystal_density_method 'not measured'
_exptl_crystal_description blocks
_exptl_crystal_F_000 2488
_exptl_crystal_size_max 0.14
_exptl_crystal_size_mid 0.10
_exptl_crystal_size_min 0.08
_refine_diff_density_max 0.301
_refine_diff_density_min -0.326
_refine_diff_density_rms 0.050
_refine_ls_extinction_method none
_refine_ls_goodness_of_fit_ref 1.095
_refine_ls_hydrogen_treatment none
_refine_ls_matrix_type full
_refine_ls_number_parameters 298
_refine_ls_number_reflns 5496
_refine_ls_number_restraints 0
_refine_ls_restrained_S_all 1.095
_refine_ls_R_factor_all 0.0322
_refine_ls_R_factor_gt 0.0264
_refine_ls_shift/su_max 0.005
_refine_ls_shift/su_mean 0.000
_refine_ls_structure_factor_coef Fsqd
_refine_ls_weighting_details 'calc w=1/[\s^2^(Fo^2^)+(0.0265P)^2^+4.6378P] where P=(Fo^2^+2Fc^2^)/3'
_refine_ls_weighting_scheme calc
_refine_ls_wR_factor_gt 0.0574
_refine_ls_wR_factor_ref 0.0593
_reflns_number_gt 4972
_reflns_number_total 5496
_reflns_threshold_expression >2sigma(I)
_cod_data_source_file ic500369m_si_004.cif
_cod_data_source_block jh333
_cod_depositor_comments 'Adding full bibliography for 4338466--4338470.cif.'
_cod_original_sg_symbol_H-M C2/c
_cod_database_code 4338469

loop_
_symmetry_equiv_pos_as_xyz
'x, y, z'
'-x, y, -z+1/2'
'x+1/2, y+1/2, z'
'-x+1/2, y+1/2, -z+1/2'
'-x, -y, -z'
'x, -y, z-1/2'
'-x+1/2, -y+1/2, -z'
'x+1/2, -y+1/2, z-1/2'

loop_
_atom_site_label
_atom_site_type_symbol
_atom_site_fract_x
_atom_site_fract_y
_atom_site_fract_z
_atom_site_U_iso_or_equiv
_atom_site_adp_type
_atom_site_occupancy
_atom_site_symmetry_multiplicity
_atom_site_calc_flag
_atom_site_refinement_flags
Sn1 Sn 0.538282(6) 0.885983(12) 0.536441(9) 0.03742(5) Uani 1 1 d .
S1 S 0.61443(3) 0.89824(5) 0.62582(4) 0.04949(15) Uani 1 1 d .
S2 S 0.53130(2) 0.67914(5) 0.51369(4) 0.04322(13) Uani 1 1 d .
S3 S 0.46195(3) 0.98762(6) 0.57426(4) 0.04859(15) Uani 1 1 d .
Mn1 Mn 0.614525(14) 0.67113(3) 0.60933(2) 0.04102(9) Uani 1 1 d .
N1 N 0.60763(9) 0.46390(18) 0.61399(12) 0.0484(5) Uani 1 1 d .
N2 N 0.58571(9) 0.62254(19) 0.71918(12) 0.0485(5) Uani 1 1 d .
C1 C 0.61479(13) 0.3871(3) 0.56061(19) 0.0652(8) Uani 1 1 d .
H1 H 0.6254 0.4170 0.5170 0.078 Uiso 1 1 calc R
C2 C 0.60723(15) 0.2626(3) 0.5664(2) 0.0797(11) Uani 1 1 d .
H2 H 0.6124 0.2114 0.5273 0.096 Uiso 1 1 calc R
C3 C 0.59219(15) 0.2182(3) 0.6301(3) 0.0801(11) Uani 1 1 d .
H3 H 0.5873 0.1358 0.6350 0.096 Uiso 1 1 calc R
C4 C 0.58394(12) 0.2958(2) 0.68830(19) 0.0623(8) Uani 1 1 d .
C5 C 0.56729(13) 0.2564(3) 0.7567(2) 0.0786(11) Uani 1 1 d .
H5 H 0.5633 0.1743 0.7646 0.094 Uiso 1 1 calc R
C6 C 0.55738(13) 0.3334(4) 0.8089(2) 0.0762(10) Uani 1 1 d .
H6 H 0.5465 0.3046 0.8525 0.091 Uiso 1 1 calc R
C7 C 0.56314(10) 0.4605(3) 0.79906(16) 0.0594(7) Uani 1 1 d .
C8 C 0.55119(12) 0.5459(4) 0.85085(18) 0.0732(9) Uani 1 1 d .
H8 H 0.5397 0.5214 0.8950 0.088 Uiso 1 1 calc R
C9 C 0.55647(14) 0.6639(4) 0.83635(19) 0.0752(9) Uani 1 1 d .
H9 H 0.5486 0.7214 0.8705 0.090 Uiso 1 1 calc R
C10 C 0.57380(12) 0.6998(3) 0.77001(17) 0.0624(7) Uani 1 1 d .
H10 H 0.5771 0.7817 0.7611 0.075 Uiso 1 1 calc R
C11 C 0.58049(9) 0.5035(2) 0.73310(15) 0.0476(6) Uani 1 1 d .
C12 C 0.59146(10) 0.4199(2) 0.67701(15) 0.0484(6) Uani 1 1 d .
N21 N 0.69955(9) 0.6461(2) 0.67730(14) 0.0565(5) Uani 1 1 d .
N22 N 0.67376(8) 0.64270(19) 0.52700(12) 0.0470(5) Uani 1 1 d .
C21 C 0.71322(14) 0.6553(4) 0.75046(19) 0.0777(10) Uani 1 1 d .
H21 H 0.6882 0.6821 0.7792 0.093 Uiso 1 1 calc R
C22 C 0.76355(17) 0.6268(4) 0.7866(2) 0.0973(14) Uani 1 1 d .
H22 H 0.7717 0.6356 0.8382 0.117 Uiso 1 1 calc R
C23 C 0.80030(15) 0.5861(4) 0.7459(3) 0.0941(14) Uani 1 1 d .
H23 H 0.8334 0.5638 0.7696 0.113 Uiso 1 1 calc R
C24 C 0.78847(12) 0.5777(3) 0.6680(2) 0.0704(9) Uani 1 1 d .
C25 C 0.82535(12) 0.5426(4) 0.6200(3) 0.0871(12) Uani 1 1 d .
H25 H 0.8587 0.5174 0.6410 0.104 Uiso 1 1 calc R
C26 C 0.81312(13) 0.5451(3) 0.5457(3) 0.0834(11) Uani 1 1 d .
H26 H 0.8385 0.5234 0.5161 0.100 Uiso 1 1 calc R
C27 C 0.76173(11) 0.5803(3) 0.5104(2) 0.0613(7) Uani 1 1 d .
C28 C 0.74755(13) 0.5889(3) 0.4333(2) 0.0709(9) Uani 1 1 d .
H28 H 0.7721 0.5720 0.4015 0.085 Uiso 1 1 calc R
C29 C 0.69788(14) 0.6219(3) 0.4046(2) 0.0690(8) Uani 1 1 d .
H29 H 0.6879 0.6269 0.3531 0.083 Uiso 1 1 calc R
C30 C 0.66210(11) 0.6483(3) 0.45352(16) 0.0566(6) Uani 1 1 d .
H30 H 0.6282 0.6710 0.4333 0.068 Uiso 1 1 calc R
C31 C 0.72329(10) 0.6099(2) 0.55593(17) 0.0498(6) Uani 1 1 d .
C32 C 0.73686(10) 0.6104(2) 0.63578(17) 0.0534(6) Uani 1 1 d .

loop_
_atom_site_aniso_label
_atom_site_aniso_U_11
_atom_site_aniso_U_22
_atom_site_aniso_U_33
_atom_site_aniso_U_23
_atom_site_aniso_U_13
_atom_site_aniso_U_12
Sn1 0.03216(8) 0.03325(8) 0.04576(9) 0.00077(6) 0.00176(6) 0.00526(5)
S1 0.0438(3) 0.0372(3) 0.0621(4) -0.0046(3) -0.0109(3) 0.0018(2)
S2 0.0395(3) 0.0359(3) 0.0522(3) -0.0052(2) -0.0005(2) 0.0024(2)
S3 0.0446(3) 0.0501(3) 0.0538(3) 0.0098(3) 0.0163(3) 0.0138(3)
Mn1 0.03925(19) 0.03760(17) 0.04508(19) 0.00097(14) 0.00211(14) 0.00747(14)
N1 0.0519(12) 0.0374(10) 0.0533(12) -0.0038(9) -0.0019(9) 0.0074(9)
N2 0.0475(12) 0.0493(11) 0.0480(11) -0.0003(9) 0.0046(9) 0.0056(9)
C1 0.072(2) 0.0534(15) 0.0671(18) -0.0129(13) -0.0024(15) 0.0106(14)
C2 0.084(2) 0.0488(16) 0.096(3) -0.0262(17) -0.021(2) 0.0129(16)
C3 0.080(2) 0.0404(14) 0.108(3) 0.0033(17) -0.028(2) -0.0013(14)
C4 0.0535(16) 0.0421(13) 0.082(2) 0.0100(13) -0.0213(14) -0.0034(11)
C5 0.065(2) 0.0626(18) 0.099(3) 0.0361(19) -0.0203(19) -0.0178(16)
C6 0.0581(19) 0.089(2) 0.075(2) 0.037(2) -0.0122(16) -0.0174(17)
C7 0.0381(13) 0.0804(19) 0.0560(16) 0.0183(14) -0.0062(11) -0.0039(13)
C8 0.0533(17) 0.113(3) 0.0537(17) 0.0163(18) 0.0082(13) 0.0047(18)
C9 0.068(2) 0.104(3) 0.0559(18) -0.0062(18) 0.0168(15) 0.0186(19)
C10 0.0654(19) 0.0641(17) 0.0589(17) -0.0063(13) 0.0125(14) 0.0127(14)
C11 0.0352(12) 0.0541(13) 0.0502(14) 0.0089(11) -0.0049(10) 0.0005(10)
C12 0.0397(12) 0.0418(12) 0.0586(15) 0.0082(11) -0.0101(11) 0.0013(10)
N21 0.0474(13) 0.0627(13) 0.0560(13) 0.0087(11) -0.0039(10) 0.0020(10)
N22 0.0378(10) 0.0488(11) 0.0533(12) 0.0001(9) 0.0031(9) 0.0041(8)
C21 0.064(2) 0.109(3) 0.0559(18) 0.0131(18) -0.0066(15) -0.0065(19)
C22 0.074(2) 0.141(4) 0.068(2) 0.035(2) -0.0219(19) -0.019(2)
C23 0.0523(19) 0.116(3) 0.104(3) 0.052(3) -0.023(2) -0.0074(19)
C24 0.0414(15) 0.0679(18) 0.096(2) 0.0279(17) -0.0103(15) 0.0028(13)
C25 0.0361(16) 0.093(3) 0.130(4) 0.027(2) 0.0053(19) 0.0165(16)
C26 0.0421(16) 0.078(2) 0.133(4) 0.007(2) 0.0235(19) 0.0119(15)
C27 0.0427(14) 0.0507(14) 0.093(2) -0.0014(14) 0.0180(14) 0.0017(11)
C28 0.0621(19) 0.0703(19) 0.087(2) -0.0179(17) 0.0323(17) -0.0082(15)
C29 0.068(2) 0.079(2) 0.0633(18) -0.0113(15) 0.0188(15) -0.0131(16)
C30 0.0482(15) 0.0654(16) 0.0557(16) -0.0042(13) 0.0054(12) -0.0009(12)
C31 0.0356(12) 0.0410(12) 0.0724(17) 0.0042(11) 0.0065(11) 0.0038(9)
C32 0.0361(12) 0.0482(13) 0.0729(18) 0.0158(12) -0.0026(12) 0.0031(10)

loop_
_atom_type_symbol
_atom_type_description
_atom_type_scat_dispersion_real
_atom_type_scat_dispersion_imag
_atom_type_scat_source
C C 0.0033 0.0016 'International Tables Vol C Tables 4.2.6.8 and 6.1.1.4'
H H 0.0000 0.0000 'International Tables Vol C Tables 4.2.6.8 and 6.1.1.4'
N N 0.0061 0.0033 'International Tables Vol C Tables 4.2.6.8 and 6.1.1.4'
S S 0.1246 0.1234 'International Tables Vol C Tables 4.2.6.8 and 6.1.1.4'
Mn Mn 0.3368 0.7283 'International Tables Vol C Tables 4.2.6.8 and 6.1.1.4'
Sn Sn -0.6537 1.4246 'International Tables Vol C Tables 4.2.6.8 and 6.1.1.4'

loop_
_geom_angle_atom_site_label_1
_geom_angle_atom_site_label_2
_geom_angle_atom_site_label_3
_geom_angle
_geom_angle_site_symmetry_1
_geom_angle_site_symmetry_3
S2 Sn1 S1 102.29(2) . .
S2 Sn1 S3 117.32(2) . .
S1 Sn1 S3 113.73(2) . .
S2 Sn1 S3 115.45(2) . 5_676
S1 Sn1 S3 115.67(2) . 5_676
S3 Sn1 S3 93.15(2) . 5_676
S2 Sn1 Mn1 51.336(16) . .
S1 Sn1 Mn1 50.958(16) . .
S3 Sn1 Mn1 133.495(17) . .
S3 Sn1 Mn1 133.312(16) 5_676 .
Sn1 S1 Mn1 82.92(2) . .
Sn1 S2 Mn1 83.06(2) . .
Sn1 S3 Sn1 86.85(2) . 5_676
N2 Mn1 N22 149.18(8) . .
N2 Mn1 N1 72.33(8) . .
N22 Mn1 N1 87.01(8) . .
N2 Mn1 N21 84.84(8) . .
N22 Mn1 N21 70.88(8) . .
N1 Mn1 N21 86.23(8) . .
N2 Mn1 S1 97.30(6) . .
N22 Mn1 S1 102.96(6) . .
N1 Mn1 S1 169.57(6) . .
N21 Mn1 S1 94.11(6) . .
N2 Mn1 S2 104.70(6) . .
N22 Mn1 S2 97.71(6) . .
N1 Mn1 S2 89.90(5) . .
N21 Mn1 S2 168.11(7) . .
S1 Mn1 S2 91.73(2) . .
N2 Mn1 Sn1 106.00(5) . .
N22 Mn1 Sn1 104.79(5) . .
N1 Mn1 Sn1 134.60(5) . .
N21 Mn1 Sn1 139.17(6) . .
S1 Mn1 Sn1 46.122(15) . .
S2 Mn1 Sn1 45.607(14) . .
C1 N1 C12 118.1(2) . .
C1 N1 Mn1 126.7(2) . .
C12 N1 Mn1 115.05(16) . .
C10 N2 C11 117.7(3) . .
C10 N2 Mn1 125.9(2) . .
C11 N2 Mn1 116.44(17) . .
N1 C1 C2 123.2(3) . .
C3 C2 C1 118.7(3) . .
C2 C3 C4 120.4(3) . .
C3 C4 C12 117.0(3) . .
C3 C4 C5 123.8(3) . .
C12 C4 C5 119.1(3) . .
C6 C5 C4 121.9(3) . .
C5 C6 C7 120.9(3) . .
C8 C7 C11 117.5(3) . .
C8 C7 C6 123.3(3) . .
C11 C7 C6 119.2(3) . .
C9 C8 C7 119.5(3) . .
C8 C9 C10 119.9(3) . .
N2 C10 C9 123.0(3) . .
N2 C11 C7 122.5(3) . .
N2 C11 C12 117.8(2) . .
C7 C11 C12 119.7(3) . .
N1 C12 C4 122.5(3) . .
N1 C12 C11 118.3(2) . .
C4 C12 C11 119.1(3) . .
C21 N21 C32 117.8(3) . .
C21 N21 Mn1 127.2(2) . .
C32 N21 Mn1 114.80(18) . .
C30 N22 C31 117.8(2) . .
C30 N22 Mn1 124.66(18) . .
C31 N22 Mn1 117.34(18) . .
N21 C21 C22 123.1(4) . .
C23 C22 C21 119.4(4) . .
C22 C23 C24 120.0(3) . .
C23 C24 C32 116.9(3) . .
C23 C24 C25 124.1(3) . .
C32 C24 C25 119.0(3) . .
C26 C25 C24 121.6(3) . .
C25 C26 C27 121.5(3) . .
C28 C27 C31 117.5(3) . .
C28 C27 C26 123.8(3) . .
C31 C27 C26 118.6(3) . .
C29 C28 C27 119.9(3) . .
C28 C29 C30 118.9(3) . .
N22 C30 C29 123.5(3) . .
N22 C31 C27 122.3(3) . .
N22 C31 C32 117.9(2) . .
C27 C31 C32 119.8(2) . .
N21 C32 C24 122.7(3) . .
N21 C32 C31 117.8(2) . .
C24 C32 C31 119.4(3) . .

loop_
_geom_bond_atom_site_label_1
_geom_bond_atom_site_label_2
_geom_bond_distance
_geom_bond_site_symmetry_2
Sn1 S2 2.3350(6) .
Sn1 S1 2.3561(6) .
Sn1 S3 2.4415(6) .
Sn1 S3 2.4422(6) 5_676
Sn1 Mn1 3.2437(4) .
S1 Mn1 2.5387(7) .
S2 Mn1 2.5515(7) .
S3 Sn1 2.4422(6) 5_676
Mn1 N2 2.279(2) .
Mn1 N22 2.295(2) .
Mn1 N1 2.310(2) .
Mn1 N21 2.364(2) .
N1 C1 1.320(4) .
N1 C12 1.357(4) .
N2 C10 1.323(3) .
N2 C11 1.356(3) .
C1 C2 1.401(4) .
C2 C3 1.357(6) .
C3 C4 1.398(5) .
C4 C12 1.410(3) .
C4 C5 1.431(5) .
C5 C6 1.324(6) .
C6 C7 1.433(5) .
C7 C8 1.396(5) .
C7 C11 1.413(4) .
C8 C9 1.347(5) .
C9 C10 1.394(5) .
C11 C12 1.431(4) .
N21 C21 1.322(4) .
N21 C32 1.357(4) .
N22 C30 1.320(4) .
N22 C31 1.354(3) .
C21 C22 1.399(5) .
C22 C23 1.354(7) .
C23 C24 1.400(6) .
C24 C32 1.416(4) .
C24 C25 1.425(5) .
C25 C26 1.335(6) .
C26 C27 1.436(5) .
C27 C28 1.391(5) .
C27 C31 1.411(4) .
C28 C29 1.357(5) .
C29 C30 1.393(4) .
C31 C32 1.435(4) .
